data_7123539
loop_
_publ_author_name
'Jeoung, Sungeun'
'Lee, Songho'
'Lee, Jae Hwa'
'Lee, Soochan'
'Choe, Wonyoung'
'Moon, Dohyun'
'Moon, Hoi Ri'

_publ_section_title
;
 Tuning of the flexibility in metal-organic frameworks based on pendant
 arm macrocycles
;
_journal_name_full 'Chemical Communications'
_journal_paper_doi 10.1039/C9CC02819F
_journal_year 2019
_chemical_formula_moiety 'C88 H132 N24 Ni4 O16'
_chemical_formula_sum 'C88 H132 N24 Ni4 O16'
_chemical_formula_weight 2017.01
_chemical_name_systematic cp-flexMOF(CH2)
_space_group_crystal_system triclinic
_space_group_IT_number 2
_space_group_name_Hall '-P 1'
_space_group_name_H-M_alt 'P -1'
_symmetry_space_group_name_Hall '-P 1'
_symmetry_space_group_name_H-M 'P -1'
_atom_sites_solution_hydrogens geom
_audit_creation_method SHELXL-2018/3
_audit_update_record
;
2019-05-17 deposited with the CCDC.    2019-05-24 downloaded from the CCDC.
;
_cell_angle_alpha 90.112(7)
_cell_angle_beta 78.434(10)
_cell_angle_gamma 87.888(10)
_cell_formula_units_Z 1
_cell_length_a 9.829(3)
_cell_length_b 14.867(3)
_cell_length_c 16.595(4)
_cell_measurement_reflns_used 37673
_cell_measurement_temperature 100(2)
_cell_measurement_theta_max 33.225
_cell_measurement_theta_min 1.820
_cell_volume 2374.0(10)
_computing_cell_refinement 'HKL3000sm(Otwinowski & Minor, 1997)'
_computing_data_collection 'PAL BL2D-SMDC Program(Shin et.al, 2016)'
_computing_data_reduction 'HKL3000sm(Otwinowski & Minor, 1997)'
_computing_molecular_graphics ORTEP3
_computing_publication_material CIFTAB
_computing_structure_refinement 'SHELXL-2018>(Sheldrick, 2018)'
_computing_structure_solution 'SHELXT-2018(Sheldrick, 2018)'
_diffrn_ambient_temperature 100(2)
_diffrn_measured_fraction_theta_full 0.921
_diffrn_measured_fraction_theta_max 0.920
_diffrn_measurement_device_type 'ADSC Q210 CCD area detector'
_diffrn_measurement_method 'omega scan'
_diffrn_radiation_type synchrotron
_diffrn_radiation_wavelength 0.700
_diffrn_reflns_av_R_equivalents 0.0671
_diffrn_reflns_av_unetI/netI 0.1027
_diffrn_reflns_Laue_measured_fraction_full 0.921
_diffrn_reflns_Laue_measured_fraction_max 0.920
_diffrn_reflns_limit_h_max 11
_diffrn_reflns_limit_h_min -11
_diffrn_reflns_limit_k_max 17
_diffrn_reflns_limit_k_min -17
_diffrn_reflns_limit_l_max 20
_diffrn_reflns_limit_l_min -20
_diffrn_reflns_number 15074
_diffrn_reflns_point_group_measured_fraction_full 0.921
_diffrn_reflns_point_group_measured_fraction_max 0.920
_diffrn_reflns_theta_full 24.835
_diffrn_reflns_theta_max 25.000
_diffrn_reflns_theta_min 2.199
_diffrn_source 'PLSII 2D bending magnet'
_exptl_absorpt_coefficient_mu 0.821
_exptl_absorpt_correction_T_max 1.000
_exptl_absorpt_correction_T_min 0.960
_exptl_absorpt_correction_type empirical
_exptl_absorpt_process_details 'HKL3000sm Scalepack(Otwinowski et.al,2003)'
_exptl_crystal_colour purple
_exptl_crystal_density_diffrn 1.411
_exptl_crystal_description needle
_exptl_crystal_F_000 1068
_exptl_crystal_size_max 0.050
_exptl_crystal_size_mid 0.030
_exptl_crystal_size_min 0.010
_refine_diff_density_max 0.781
_refine_diff_density_min -0.487
_refine_diff_density_rms 0.103
_refine_ls_extinction_method none
_refine_ls_goodness_of_fit_ref 1.001
_refine_ls_hydrogen_treatment constr
_refine_ls_matrix_type full
_refine_ls_number_parameters 601
_refine_ls_number_reflns 8042
_refine_ls_number_restraints 546
_refine_ls_restrained_S_all 0.974
_refine_ls_R_factor_all 0.1622
_refine_ls_R_factor_gt 0.0852
_refine_ls_shift/su_max 0.000
_refine_ls_shift/su_mean 0.000
_refine_ls_structure_factor_coef Fsqd
_refine_ls_weighting_details 'w=1/[\s^2^(Fo^2^)+(0.1536P)^2^] where P=(Fo^2^+2Fc^2^)/3'
_refine_ls_weighting_scheme calc
_refine_ls_wR_factor_gt 0.2236
_refine_ls_wR_factor_ref 0.2702
_reflns_Friedel_coverage 0.000
_reflns_number_gt 3997
_reflns_number_total 8042
_reflns_threshold_expression 'I > 2\s(I)'
_cod_data_source_file c9cc02819f2.cif
_cod_data_source_block cp_CH2_sq
_cod_database_code 7123539
_shelx_shelxl_version_number 2018/3
_shelx_space_group_comment
;
The symmetry employed for this shelxl refinement is uniquely defined
by the following loop, which should always be used as a source of
symmetry information in preference to the above space-group names.
They are only intended as comments.
;
_shelx_estimated_absorpt_t_min 0.960
_shelx_estimated_absorpt_t_max 0.992

loop_
_space_group_symop_operation_xyz
'x, y, z'
'-x, -y, -z'

loop_
_atom_site_label
_atom_site_type_symbol
_atom_site_fract_x
_atom_site_fract_y
_atom_site_fract_z
_atom_site_U_iso_or_equiv
_atom_site_adp_type
_atom_site_occupancy
_atom_site_site_symmetry_order
_atom_site_calc_flag
_atom_site_refinement_flags_posn
_atom_site_refinement_flags_adp
_atom_site_refinement_flags_occupancy
Ni1 Ni 0.500000 0.500000 0.000000 0.0544(4) Uani 1 2 d S U P
Ni2 Ni 1.000000 0.000000 0.000000 0.0555(4) Uani 1 2 d S U P
Ni3 Ni 0.500000 0.500000 0.500000 0.0626(5) Uani 1 2 d S U P
Ni4 Ni 0.500000 0.000000 0.500000 0.0669(5) Uani 1 2 d S U P
O1 O 0.2355(7) 0.3732(4) 0.1145(3) 0.0668(15) Uani 1 1 d . U .
O2 O 0.4653(6) 0.3955(4) 0.0868(3) 0.0604(14) Uani 1 1 d . U .
O3 O 1.0607(7) 0.0338(4) 0.1978(3) 0.0777(18) Uani 1 1 d . U .
O4 O 0.9060(6) 0.0630(4) 0.1170(3) 0.0632(14) Uani 1 1 d . U .
O5 O 0.6796(8) 0.2936(5) 0.5093(4) 0.096(2) Uani 1 1 d . U .
O6 O 0.5889(6) 0.3841(4) 0.4253(3) 0.0652(15) Uani 1 1 d . U .
O7 O 0.3350(7) 0.2170(4) 0.4990(3) 0.0816(19) Uani 1 1 d . U .
O8 O 0.4906(7) 0.1180(4) 0.4279(3) 0.0750(17) Uani 1 1 d . U .
N1 N 0.2900(7) 0.5267(4) 0.0104(4) 0.0601(16) Uani 1 1 d . U .
H1 H 0.240288 0.487538 0.054852 0.072 Uiso 1 1 calc R U .
N2 N 0.5214(7) 0.5805(5) 0.0972(4) 0.0635(17) Uani 1 1 d . U .
H2 H 0.488225 0.545510 0.148331 0.076 Uiso 1 1 calc R U .
N3 N 0.2878(8) 0.6511(5) 0.1094(4) 0.0659(17) Uani 1 1 d . U .
N4 N 1.0554(8) 0.1290(4) -0.0382(4) 0.0657(17) Uani 1 1 d . U .
H4 H 1.039536 0.168723 0.011757 0.079 Uiso 1 1 calc R U .
N5 N 1.1797(7) -0.0298(4) 0.0364(4) 0.0604(16) Uani 1 1 d . U .
H5 H 1.172192 -0.002323 0.092207 0.073 Uiso 1 1 calc R U .
N6 N 1.2991(8) 0.1012(5) -0.0292(5) 0.0741(19) Uani 1 1 d . U .
N7 N 0.5761(8) 0.4556(5) 0.5993(4) 0.0663(17) Uani 1 1 d . U .
H7 H 0.613759 0.392529 0.587452 0.080 Uiso 1 1 calc R U .
N8 N 0.3176(8) 0.4331(5) 0.5330(4) 0.0716(18) Uani 1 1 d . U .
H8 H 0.337529 0.368255 0.517249 0.086 Uiso 1 1 calc R U .
N9 N 0.3500(9) 0.4036(5) 0.6739(4) 0.077(2) Uani 1 1 d . U .
N10 N 0.6835(10) 0.0443(6) 0.5245(5) 0.093(2) Uani 1 1 d . U .
H10 H 0.687403 0.109764 0.510771 0.112 Uiso 1 1 calc R U .
N11 N 0.3868(9) 0.0561(5) 0.6048(5) 0.088(2) Uani 1 1 d . U .
H11 H 0.369037 0.121049 0.593321 0.106 Uiso 1 1 calc R U .
N12 N 0.5868(12) 0.0924(7) 0.6603(6) 0.113(3) Uani 1 1 d . U .
C1 C 0.3547(9) 0.3674(5) 0.1315(5) 0.0543(18) Uani 1 1 d . U .
C2 C 0.3722(9) 0.3230(5) 0.2103(4) 0.0541(18) Uani 1 1 d . U .
C3 C 0.2541(9) 0.3013(5) 0.2695(5) 0.0546(18) Uani 1 1 d . U .
H3 H 0.163122 0.314384 0.260332 0.066 Uiso 1 1 calc R U .
C4 C 0.2741(9) 0.2606(5) 0.3414(5) 0.061(2) Uani 1 1 d . U .
H4A H 0.194795 0.247471 0.382094 0.074 Uiso 1 1 calc R U .
C5 C 0.4047(9) 0.2381(5) 0.3564(4) 0.0570(18) Uani 1 1 d . U .
C6 C 0.5248(8) 0.2587(5) 0.2968(4) 0.0540(17) Uani 1 1 d . U .
C7 C 0.5036(8) 0.3033(5) 0.2258(4) 0.0510(17) Uani 1 1 d . U .
H7A H 0.582420 0.320783 0.186722 0.061 Uiso 1 1 calc R U .
C8 C 0.4111(10) 0.1873(6) 0.4352(5) 0.066(2) Uani 1 1 d . U .
C9 C 0.6576(10) 0.3174(6) 0.4404(5) 0.066(2) Uani 1 1 d . U .
C10 C 0.7311(9) 0.2572(5) 0.3681(5) 0.0584(19) Uani 1 1 d . U .
C11 C 0.6698(8) 0.2326(5) 0.3038(4) 0.0523(17) Uani 1 1 d . U .
C12 C 0.7458(8) 0.1764(5) 0.2407(4) 0.0519(18) Uani 1 1 d . U .
H12 H 0.705287 0.160412 0.195514 0.062 Uiso 1 1 calc R U .
C13 C 0.8791(8) 0.1439(5) 0.2436(4) 0.0542(18) Uani 1 1 d . U .
C14 C 0.9417(9) 0.1696(6) 0.3079(5) 0.063(2) Uani 1 1 d . U .
H14 H 1.033435 0.149030 0.310306 0.075 Uiso 1 1 calc R U .
C15 C 0.8653(10) 0.2265(6) 0.3684(5) 0.067(2) Uani 1 1 d . U .
H15 H 0.907448 0.245160 0.412102 0.080 Uiso 1 1 calc R U .
C16 C 0.9559(10) 0.0739(6) 0.1813(5) 0.062(2) Uani 1 1 d . U .
C17 C 0.2567(10) 0.4968(6) -0.0667(5) 0.072(2) Uani 1 1 d . U .
H17A H 0.286454 0.541806 -0.110024 0.086 Uiso 1 1 calc R U .
H17B H 0.155097 0.490908 -0.059970 0.086 Uiso 1 1 calc R U .
C18 C 0.6707(9) 0.5914(6) 0.0915(5) 0.069(2) Uani 1 1 d . U .
H18A H 0.688856 0.610925 0.145263 0.082 Uiso 1 1 calc R U .
H18B H 0.704758 0.637567 0.050166 0.082 Uiso 1 1 calc R U .
C19 C 0.2462(10) 0.6234(5) 0.0342(5) 0.064(2) Uani 1 1 d . U .
H19A H 0.287914 0.663278 -0.011046 0.077 Uiso 1 1 calc R U .
H19B H 0.143860 0.630620 0.041610 0.077 Uiso 1 1 calc R U .
C20 C 0.4315(10) 0.6645(6) 0.1039(5) 0.068(2) Uani 1 1 d . U .
H20A H 0.443222 0.698782 0.153074 0.082 Uiso 1 1 calc R U .
H20B H 0.464773 0.702066 0.055181 0.082 Uiso 1 1 calc R U .
C21 C 0.2254(10) 0.5996(6) 0.1830(5) 0.074(2) Uani 1 1 d . U .
H21A H 0.260140 0.536150 0.175543 0.089 Uiso 1 1 calc R U .
H21B H 0.256245 0.624260 0.231505 0.089 Uiso 1 1 calc R U .
C22 C 0.0730(11) 0.6020(7) 0.1991(5) 0.084(3) Uani 1 1 d . U .
H22 H 0.026896 0.659561 0.207749 0.101 Uiso 1 1 calc R U .
C23 C -0.0052(11) 0.5322(8) 0.2028(5) 0.084(3) Uani 1 1 d . U .
H23A H 0.036297 0.473278 0.194536 0.101 Uiso 1 1 calc R U .
H23B H -0.103552 0.540359 0.213621 0.101 Uiso 1 1 calc R U .
C24 C 0.9530(10) 0.1569(6) -0.0878(5) 0.072(2) Uani 1 1 d . U .
H24A H 0.953806 0.222886 -0.095374 0.086 Uiso 1 1 calc R U .
H24B H 0.977624 0.127710 -0.142758 0.086 Uiso 1 1 calc R U .
C25 C 1.1852(9) -0.1311(6) 0.0465(5) 0.067(2) Uani 1 1 d . U .
H25A H 1.211739 -0.161309 -0.007889 0.081 Uiso 1 1 calc R U .
H25B H 1.254681 -0.148830 0.079838 0.081 Uiso 1 1 calc R U .
C26 C 1.3047(9) 0.0040(6) -0.0161(6) 0.068(2) Uani 1 1 d . U .
H26A H 1.319734 -0.027105 -0.070117 0.081 Uiso 1 1 calc R U .
H26B H 1.385579 -0.011520 0.009155 0.081 Uiso 1 1 calc R U .
C27 C 1.2037(10) 0.1330(6) -0.0784(6) 0.073(2) Uani 1 1 d . U .
H27A H 1.219703 0.096888 -0.129851 0.088 Uiso 1 1 calc R U .
H27B H 1.223995 0.196159 -0.093668 0.088 Uiso 1 1 calc R U .
C28 C 1.2914(10) 0.1550(7) 0.0485(6) 0.082(3) Uani 1 1 d . U .
H28A H 1.292173 0.219831 0.035047 0.098 Uiso 1 1 calc R U .
H28B H 1.202462 0.143797 0.086466 0.098 Uiso 1 1 calc R U .
C29 C 1.4087(11) 0.1325(7) 0.0909(7) 0.089(3) Uani 1 1 d . U .
H29 H 1.500191 0.144340 0.062681 0.106 Uiso 1 1 calc R U .
C30 C 1.3936(12) 0.0976(8) 0.1642(7) 0.095(3) Uani 1 1 d . U .
H30A H 1.303434 0.084946 0.194101 0.114 Uiso 1 1 calc R U .
H30B H 1.472684 0.084942 0.187655 0.114 Uiso 1 1 calc R U .
C31 C 0.6914(10) 0.5119(6) 0.6036(5) 0.073(2) Uani 1 1 d . U .
H31A H 0.752342 0.482014 0.637127 0.088 Uiso 1 1 calc R U .
H31B H 0.656008 0.569976 0.630483 0.088 Uiso 1 1 calc R U .
C32 C 0.2259(11) 0.4712(7) 0.4818(5) 0.076(2) Uani 1 1 d . U .
H32A H 0.181849 0.528481 0.506455 0.092 Uiso 1 1 calc R U .
H32B H 0.151444 0.429073 0.478587 0.092 Uiso 1 1 calc R U .
C33 C 0.4718(10) 0.4554(7) 0.6773(5) 0.077(2) Uani 1 1 d . U .
H33A H 0.516807 0.430625 0.721185 0.092 Uiso 1 1 calc R U .
H33B H 0.440917 0.518345 0.692679 0.092 Uiso 1 1 calc R U .
C34 C 0.2564(10) 0.4378(7) 0.6232(5) 0.079(2) Uani 1 1 d . U .
H34A H 0.229593 0.501260 0.638887 0.095 Uiso 1 1 calc R U .
H34B H 0.170863 0.402901 0.634226 0.095 Uiso 1 1 calc R U .
C35 C 0.3750(12) 0.3051(7) 0.6719(6) 0.092(3) Uani 1 1 d . U .
H35A H 0.454712 0.288852 0.697870 0.110 Uiso 1 1 calc R U .
H35B H 0.396310 0.282706 0.614349 0.110 Uiso 1 1 calc R U .
C36 C 0.2442(14) 0.2634(8) 0.7188(8) 0.109(4) Uani 1 1 d . U .
H36 H 0.226403 0.267933 0.777093 0.131 Uiso 1 1 calc R U .
C37 C 0.1516(14) 0.2208(9) 0.6848(8) 0.124(4) Uani 1 1 d . U .
H37A H 0.165383 0.214767 0.626662 0.149 Uiso 1 1 calc R U .
H37B H 0.072119 0.196564 0.718759 0.149 Uiso 1 1 calc R U .
C38 C 0.6945(13) 0.0367(8) 0.6079(7) 0.104(3) Uani 1 1 d . U .
H38A H 0.787102 0.055853 0.614433 0.125 Uiso 1 1 calc R U .
H38B H 0.685251 -0.026915 0.624896 0.125 Uiso 1 1 calc R U .
C39 C 0.4483(14) 0.0527(9) 0.6769(6) 0.108(3) Uani 1 1 d . U .
H39A H 0.457351 -0.010698 0.693876 0.129 Uiso 1 1 calc R U .
H39B H 0.386868 0.086024 0.722645 0.129 Uiso 1 1 calc R U .
C40 C 0.7907(12) -0.0022(8) 0.4648(7) 0.096(3) Uani 1 1 d . U .
H40A H 0.809501 -0.062833 0.485638 0.115 Uiso 1 1 calc R U .
H40B H 0.877370 0.031285 0.457887 0.115 Uiso 1 1 calc R U .
C41 C 0.2502(11) 0.0114(7) 0.6167(7) 0.093(3) Uani 1 1 d . U .
H41A H 0.258383 -0.048782 0.641108 0.112 Uiso 1 1 calc R U .
H41B H 0.178430 0.047831 0.654568 0.112 Uiso 1 1 calc R U .
C42 C 0.6324(18) 0.1218(11) 0.7355(9) 0.177(6) Uani 1 1 d D U .
H42A H 0.549415 0.146681 0.774171 0.213 Uiso 1 1 calc R U .
H42B H 0.665522 0.067545 0.761418 0.213 Uiso 1 1 calc R U .
C43 C 0.739(2) 0.1875(11) 0.7284(10) 0.181(7) Uani 1 1 d D U .
H43 H 0.778367 0.197228 0.775512 0.217 Uiso 1 1 calc R U .
C44 C 0.788(2) 0.2357(13) 0.6614(10) 0.213(9) Uani 1 1 d D U .
H44A H 0.752134 0.228226 0.612889 0.255 Uiso 1 1 calc R U .
H44B H 0.858714 0.277456 0.662400 0.255 Uiso 1 1 calc R U .

loop_
_atom_site_aniso_label
_atom_site_aniso_U_11
_atom_site_aniso_U_22
_atom_site_aniso_U_33
_atom_site_aniso_U_23
_atom_site_aniso_U_13
_atom_site_aniso_U_12
Ni1 0.0684(10) 0.0524(8) 0.0395(7) 0.0007(6) -0.0054(6) 0.0075(7)
Ni2 0.0616(9) 0.0510(8) 0.0483(8) -0.0077(6) -0.0001(7) 0.0095(7)
Ni3 0.0801(11) 0.0631(9) 0.0404(7) -0.0088(6) -0.0055(7) 0.0143(8)
Ni4 0.0820(12) 0.0658(10) 0.0480(8) 0.0067(7) -0.0028(8) 0.0053(8)
O1 0.077(4) 0.065(4) 0.059(3) 0.001(3) -0.013(3) -0.005(3)
O2 0.071(3) 0.062(3) 0.044(3) 0.006(2) 0.000(3) 0.006(3)
O3 0.077(4) 0.091(4) 0.063(4) -0.018(3) -0.015(3) 0.030(3)
O4 0.071(4) 0.065(3) 0.050(3) -0.013(2) -0.006(3) 0.012(3)
O5 0.131(6) 0.104(5) 0.052(3) -0.018(3) -0.027(4) 0.055(4)
O6 0.086(4) 0.062(3) 0.045(3) -0.013(2) -0.014(3) 0.022(3)
O7 0.110(5) 0.075(4) 0.047(3) 0.004(3) 0.011(3) 0.018(4)
O8 0.096(5) 0.068(4) 0.054(3) 0.008(3) -0.001(3) 0.013(3)
N1 0.072(4) 0.062(4) 0.046(3) -0.001(3) -0.013(3) 0.013(3)
N2 0.078(4) 0.068(4) 0.041(3) -0.003(3) -0.005(3) 0.009(3)
N3 0.079(4) 0.064(4) 0.051(4) -0.007(3) -0.008(3) 0.014(4)
N4 0.081(4) 0.053(4) 0.060(4) -0.007(3) -0.010(3) 0.007(3)
N5 0.068(4) 0.066(4) 0.044(3) -0.012(3) -0.005(3) 0.008(3)
N6 0.069(4) 0.072(4) 0.074(4) -0.016(4) 0.002(3) 0.003(4)
N7 0.091(5) 0.060(4) 0.042(3) -0.009(3) -0.003(3) 0.014(3)
N8 0.089(5) 0.074(5) 0.046(3) -0.012(3) -0.003(3) 0.014(4)
N9 0.098(5) 0.079(5) 0.048(4) 0.001(3) -0.004(4) 0.015(4)
N10 0.111(5) 0.091(6) 0.076(5) 0.003(4) -0.019(4) 0.008(5)
N11 0.117(6) 0.069(5) 0.066(4) 0.009(4) 0.008(4) 0.006(4)
N12 0.138(7) 0.121(8) 0.075(5) -0.006(5) -0.019(5) 0.014(6)
C1 0.066(5) 0.046(4) 0.049(4) -0.003(3) -0.008(3) 0.003(4)
C2 0.065(5) 0.047(4) 0.046(4) -0.002(3) -0.001(3) 0.001(4)
C3 0.063(5) 0.046(4) 0.051(4) -0.001(3) -0.002(3) 0.001(4)
C4 0.069(5) 0.058(5) 0.049(4) -0.003(3) 0.006(4) 0.005(4)
C5 0.068(4) 0.054(4) 0.043(4) -0.001(3) 0.003(3) 0.006(4)
C6 0.067(4) 0.046(4) 0.044(4) -0.007(3) -0.003(3) 0.010(3)
C7 0.065(4) 0.049(4) 0.035(3) -0.001(3) -0.001(3) 0.001(4)
C8 0.077(6) 0.057(5) 0.056(4) 0.002(3) 0.004(4) 0.005(4)
C9 0.081(6) 0.065(5) 0.050(4) -0.013(4) -0.013(4) 0.017(4)
C10 0.069(5) 0.051(4) 0.051(4) -0.006(3) -0.004(3) 0.006(4)
C11 0.062(4) 0.048(4) 0.044(4) -0.004(3) -0.005(3) 0.004(3)
C12 0.057(4) 0.056(4) 0.040(4) 0.001(3) -0.004(3) 0.003(3)
C13 0.058(4) 0.055(4) 0.046(4) -0.002(3) -0.004(3) 0.004(3)
C14 0.062(5) 0.069(5) 0.054(4) -0.008(4) -0.007(4) 0.004(4)
C15 0.080(5) 0.061(5) 0.060(5) -0.012(4) -0.018(4) 0.009(4)
C16 0.068(5) 0.071(5) 0.042(4) -0.004(3) -0.001(4) 0.005(4)
C17 0.080(6) 0.078(6) 0.059(5) -0.004(4) -0.020(4) 0.000(5)
C18 0.078(5) 0.073(6) 0.056(5) -0.007(4) -0.017(4) 0.004(5)
C19 0.077(5) 0.055(4) 0.060(4) 0.002(4) -0.014(4) 0.014(4)
C20 0.088(5) 0.052(5) 0.062(5) -0.003(4) -0.011(4) 0.009(4)
C21 0.093(6) 0.071(6) 0.054(4) -0.004(4) -0.003(4) 0.007(5)
C22 0.098(6) 0.088(7) 0.055(5) 0.001(5) 0.010(5) 0.012(5)
C23 0.083(7) 0.110(8) 0.052(5) -0.004(5) 0.001(5) 0.000(5)
C24 0.093(6) 0.059(5) 0.060(5) -0.005(4) -0.013(5) 0.015(5)
C25 0.074(6) 0.063(5) 0.060(5) -0.007(4) -0.005(4) 0.020(4)
C26 0.055(5) 0.069(4) 0.076(6) -0.016(4) -0.007(4) 0.006(4)
C27 0.078(5) 0.065(5) 0.066(5) 0.001(4) 0.010(4) 0.003(4)
C28 0.066(6) 0.081(6) 0.091(6) -0.028(5) -0.002(4) 0.008(5)
C29 0.062(6) 0.088(7) 0.114(7) -0.041(6) -0.015(5) 0.012(5)
C30 0.087(7) 0.103(8) 0.094(6) -0.045(6) -0.017(6) 0.005(6)
C31 0.077(6) 0.079(6) 0.063(5) -0.004(5) -0.020(4) 0.017(4)
C32 0.089(6) 0.079(6) 0.062(5) -0.013(5) -0.021(5) 0.014(5)
C33 0.098(6) 0.081(6) 0.045(4) -0.003(4) -0.007(4) 0.018(5)
C34 0.087(6) 0.087(6) 0.056(4) -0.004(4) 0.001(4) 0.006(5)
C35 0.122(8) 0.082(5) 0.066(6) -0.012(5) -0.007(5) 0.010(5)
C36 0.118(9) 0.105(8) 0.096(8) -0.011(6) -0.003(6) 0.000(6)
C37 0.129(10) 0.130(11) 0.096(9) -0.025(8) 0.017(7) -0.014(8)
C38 0.127(8) 0.101(8) 0.094(6) -0.012(6) -0.045(6) 0.007(7)
C39 0.150(8) 0.105(8) 0.060(5) -0.006(6) -0.002(5) 0.012(7)
C40 0.096(6) 0.082(7) 0.106(7) 0.002(6) -0.015(6) 0.014(6)
C41 0.098(6) 0.074(6) 0.092(7) 0.020(6) 0.015(5) 0.016(5)
C42 0.256(16) 0.143(12) 0.138(10) -0.062(9) -0.048(10) -0.036(10)
C43 0.295(19) 0.119(12) 0.122(10) -0.034(9) -0.019(12) -0.062(11)
C44 0.34(3) 0.21(2) 0.094(11) -0.008(10) -0.044(15) -0.056(16)

loop_
_atom_type_symbol
_atom_type_description
_atom_type_scat_dispersion_real
_atom_type_scat_dispersion_imag
_atom_type_scat_source
C C 0.0030 0.0016 'International Tables Vol C Tables 4.2.6.8 and 6.1.1.4'
H H 0.0000 0.0000 'International Tables Vol C Tables 4.2.6.8 and 6.1.1.4'
N N 0.0059 0.0032 'International Tables Vol C Tables 4.2.6.8 and 6.1.1.4'
O O 0.0105 0.0059 'International Tables Vol C Tables 4.2.6.8 and 6.1.1.4'
Ni Ni 0.3420 1.0875 'International Tables Vol C Tables 4.2.6.8 and 6.1.1.4'

loop_
_geom_angle_atom_site_label_1
_geom_angle_atom_site_label_2
_geom_angle_atom_site_label_3
_geom_angle
_geom_angle_site_symmetry_1
_geom_angle_site_symmetry_3
N2 Ni1 N2 180.0(4) 2_665 .
N2 Ni1 N1 84.1(3) 2_665 .
N2 Ni1 N1 95.9(3) . .
N2 Ni1 N1 95.9(3) 2_665 2_665
N2 Ni1 N1 84.1(3) . 2_665
N1 Ni1 N1 180.0 . 2_665
N2 Ni1 O2 85.8(2) 2_665 2_665
N2 Ni1 O2 94.2(2) . 2_665
N1 Ni1 O2 87.9(2) . 2_665
N1 Ni1 O2 92.1(2) 2_665 2_665
N2 Ni1 O2 94.2(2) 2_665 .
N2 Ni1 O2 85.8(2) . .
N1 Ni1 O2 92.1(2) . .
N1 Ni1 O2 87.9(2) 2_665 .
O2 Ni1 O2 180.0 2_665 .
N5 Ni2 N5 180.0 . 2_755
N5 Ni2 N4 85.6(3) . 2_755
N5 Ni2 N4 94.4(3) 2_755 2_755
N5 Ni2 N4 94.4(3) . .
N5 Ni2 N4 85.6(3) 2_755 .
N4 Ni2 N4 180.0 2_755 .
N5 Ni2 O4 87.1(2) . 2_755
N5 Ni2 O4 92.9(2) 2_755 2_755
N4 Ni2 O4 85.7(2) 2_755 2_755
N4 Ni2 O4 94.3(2) . 2_755
N5 Ni2 O4 92.9(2) . .
N5 Ni2 O4 87.1(2) 2_755 .
N4 Ni2 O4 94.3(2) 2_755 .
N4 Ni2 O4 85.7(2) . .
O4 Ni2 O4 180.0 2_755 .
N7 Ni3 N7 180.0 2_666 .
N7 Ni3 N8 93.7(3) 2_666 2_666
N7 Ni3 N8 86.3(3) . 2_666
N7 Ni3 N8 86.3(3) 2_666 .
N7 Ni3 N8 93.7(3) . .
N8 Ni3 N8 180.0(4) 2_666 .
N7 Ni3 O6 87.2(2) 2_666 .
N7 Ni3 O6 92.8(2) . .
N8 Ni3 O6 91.2(2) 2_666 .
N8 Ni3 O6 88.8(2) . .
N7 Ni3 O6 92.8(2) 2_666 2_666
N7 Ni3 O6 87.2(2) . 2_666
N8 Ni3 O6 88.8(2) 2_666 2_666
N8 Ni3 O6 91.2(2) . 2_666
O6 Ni3 O6 180.0 . 2_666
N11 Ni4 N11 180.0 2_656 .
N11 Ni4 N10 92.5(4) 2_656 2_656
N11 Ni4 N10 87.5(4) . 2_656
N11 Ni4 N10 87.5(4) 2_656 .
N11 Ni4 N10 92.5(4) . .
N10 Ni4 N10 180.0 2_656 .
N11 Ni4 O8 94.8(3) 2_656 2_656
N11 Ni4 O8 85.2(3) . 2_656
N10 Ni4 O8 87.7(3) 2_656 2_656
N10 Ni4 O8 92.3(3) . 2_656
N11 Ni4 O8 85.2(3) 2_656 .
N11 Ni4 O8 94.8(3) . .
N10 Ni4 O8 92.3(3) 2_656 .
N10 Ni4 O8 87.7(3) . .
O8 Ni4 O8 180.0 2_656 .
C1 O2 Ni1 132.0(5) . .
C16 O4 Ni2 129.9(5) . .
C9 O6 Ni3 131.8(5) . .
C8 O8 Ni4 133.9(5) . .
C17 N1 C19 114.8(7) . .
C17 N1 Ni1 106.0(5) . .
C19 N1 Ni1 113.2(5) . .
C17 N1 H1 107.5 . .
C19 N1 H1 107.5 . .
Ni1 N1 H1 107.5 . .
C18 N2 C20 117.0(7) . .
C18 N2 Ni1 107.0(5) . .
C20 N2 Ni1 112.4(5) . .
C18 N2 H2 106.6 . .
C20 N2 H2 106.6 . .
Ni1 N2 H2 106.6 . .
C20 N3 C19 116.4(7) . .
C20 N3 C21 113.0(7) . .
C19 N3 C21 114.3(7) . .
C24 N4 C27 116.7(7) . .
C24 N4 Ni2 104.2(5) . .
C27 N4 Ni2 112.5(5) . .
C24 N4 H4 107.7 . .
C27 N4 H4 107.7 . .
Ni2 N4 H4 107.7 . .
C26 N5 C25 113.2(6) . .
C26 N5 Ni2 115.7(6) . .
C25 N5 Ni2 105.9(5) . .
C26 N5 H5 107.2 . .
C25 N5 H5 107.2 . .
Ni2 N5 H5 107.2 . .
C27 N6 C26 115.9(8) . .
C27 N6 C28 113.7(7) . .
C26 N6 C28 113.0(8) . .
C31 N7 C33 112.7(7) . .
C31 N7 Ni3 105.5(5) . .
C33 N7 Ni3 114.4(6) . .
C31 N7 H7 108.0 . .
C33 N7 H7 108.0 . .
Ni3 N7 H7 108.0 . .
C32 N8 C34 113.6(7) . .
C32 N8 Ni3 105.1(6) . .
C34 N8 Ni3 113.8(6) . .
C32 N8 H8 108.0 . .
C34 N8 H8 108.0 . .
Ni3 N8 H8 108.0 . .
C34 N9 C33 117.5(8) . .
C34 N9 C35 115.8(8) . .
C33 N9 C35 114.7(8) . .
C38 N10 C40 116.5(10) . .
C38 N10 Ni4 114.1(8) . .
C40 N10 Ni4 104.6(7) . .
C38 N10 H10 107.1 . .
C40 N10 H10 107.1 . .
Ni4 N10 H10 107.1 . .
C39 N11 C41 113.2(8) . .
C39 N11 Ni4 117.0(7) . .
C41 N11 Ni4 104.4(6) . .
C39 N11 H11 107.3 . .
C41 N11 H11 107.3 . .
Ni4 N11 H11 107.3 . .
C38 N12 C42 111.3(12) . .
C38 N12 C39 114.0(10) . .
C42 N12 C39 113.5(10) . .
O1 C1 O2 125.5(8) . .
O1 C1 C2 118.9(7) . .
O2 C1 C2 115.6(8) . .
C7 C2 C3 119.4(7) . .
C7 C2 C1 120.8(7) . .
C3 C2 C1 119.9(8) . .
C4 C3 C2 118.3(8) . .
C4 C3 H3 120.8 . .
C2 C3 H3 120.8 . .
C3 C4 C5 122.8(7) . .
C3 C4 H4A 118.6 . .
C5 C4 H4A 118.6 . .
C4 C5 C6 119.4(7) . .
C4 C5 C8 117.2(7) . .
C6 C5 C8 123.2(8) . .
C7 C6 C5 117.3(8) . .
C7 C6 C11 118.4(7) . .
C5 C6 C11 124.3(7) . .
C2 C7 C6 122.6(7) . .
C2 C7 H7A 118.7 . .
C6 C7 H7A 118.7 . .
O7 C8 O8 127.1(8) . .
O7 C8 C5 116.6(8) . .
O8 C8 C5 116.4(7) . .
O6 C9 O5 127.2(7) . .
O6 C9 C10 118.2(7) . .
O5 C9 C10 114.5(8) . .
C15 C10 C11 119.0(7) . .
C15 C10 C9 117.5(7) . .
C11 C10 C9 123.5(8) . .
C10 C11 C12 119.0(7) . .
C10 C11 C6 124.6(7) . .
C12 C11 C6 116.3(7) . .
C13 C12 C11 121.0(7) . .
C13 C12 H12 119.5 . .
C11 C12 H12 119.5 . .
C12 C13 C14 120.0(7) . .
C12 C13 C16 121.5(7) . .
C14 C13 C16 118.3(8) . .
C15 C14 C13 117.7(8) . .
C15 C14 H14 121.1 . .
C13 C14 H14 121.1 . .
C10 C15 C14 123.2(8) . .
C10 C15 H15 118.4 . .
C14 C15 H15 118.4 . .
O3 C16 O4 126.4(7) . .
O3 C16 C13 117.6(7) . .
O4 C16 C13 116.0(8) . .
N1 C17 C18 109.4(7) . 2_665
N1 C17 H17A 109.8 . .
C18 C17 H17A 109.8 2_665 .
N1 C17 H17B 109.8 . .
C18 C17 H17B 109.8 2_665 .
H17A C17 H17B 108.2 . .
N2 C18 C17 108.0(7) . 2_665
N2 C18 H18A 110.1 . .
C17 C18 H18A 110.1 2_665 .
N2 C18 H18B 110.1 . .
C17 C18 H18B 110.1 2_665 .
H18A C18 H18B 108.4 . .
N3 C19 N1 112.6(7) . .
N3 C19 H19A 109.1 . .
N1 C19 H19A 109.1 . .
N3 C19 H19B 109.1 . .
N1 C19 H19B 109.1 . .
H19A C19 H19B 107.8 . .
N3 C20 N2 115.2(7) . .
N3 C20 H20A 108.5 . .
N2 C20 H20A 108.5 . .
N3 C20 H20B 108.5 . .
N2 C20 H20B 108.5 . .
H20A C20 H20B 107.5 . .
C22 C21 N3 113.4(8) . .
C22 C21 H21A 108.9 . .
N3 C21 H21A 108.9 . .
C22 C21 H21B 108.9 . .
N3 C21 H21B 108.9 . .
H21A C21 H21B 107.7 . .
C23 C22 C21 126.0(10) . .
C23 C22 H22 117.0 . .
C21 C22 H22 117.0 . .
C22 C23 H23A 120.0 . .
C22 C23 H23B 120.0 . .
H23A C23 H23B 120.0 . .
C25 C24 N4 109.7(7) 2_755 .
C25 C24 H24A 109.7 2_755 .
N4 C24 H24A 109.7 . .
C25 C24 H24B 109.7 2_755 .
N4 C24 H24B 109.7 . .
H24A C24 H24B 108.2 . .
C24 C25 N5 107.3(7) 2_755 .
C24 C25 H25A 110.3 2_755 .
N5 C25 H25A 110.3 . .
C24 C25 H25B 110.3 2_755 .
N5 C25 H25B 110.3 . .
H25A C25 H25B 108.5 . .
N5 C26 N6 114.0(7) . .
N5 C26 H26A 108.7 . .
N6 C26 H26A 108.7 . .
N5 C26 H26B 108.7 . .
N6 C26 H26B 108.7 . .
H26A C26 H26B 107.6 . .
N6 C27 N4 114.7(7) . .
N6 C27 H27A 108.6 . .
N4 C27 H27A 108.6 . .
N6 C27 H27B 108.6 . .
N4 C27 H27B 108.6 . .
H27A C27 H27B 107.6 . .
C29 C28 N6 112.9(7) . .
C29 C28 H28A 109.0 . .
N6 C28 H28A 109.0 . .
C29 C28 H28B 109.0 . .
N6 C28 H28B 109.0 . .
H28A C28 H28B 107.8 . .
C30 C29 C28 124.3(11) . .
C30 C29 H29 117.8 . .
C28 C29 H29 117.9 . .
C29 C30 H30A 120.0 . .
C29 C30 H30B 120.0 . .
H30A C30 H30B 120.0 . .
N7 C31 C32 110.3(7) . 2_666
N7 C31 H31A 109.6 . .
C32 C31 H31A 109.6 2_666 .
N7 C31 H31B 109.6 . .
C32 C31 H31B 109.6 2_666 .
H31A C31 H31B 108.1 . .
N8 C32 C31 109.7(7) . 2_666
N8 C32 H32A 109.7 . .
C31 C32 H32A 109.7 2_666 .
N8 C32 H32B 109.7 . .
C31 C32 H32B 109.7 2_666 .
H32A C32 H32B 108.2 . .
N9 C33 N7 114.3(7) . .
N9 C33 H33A 108.7 . .
N7 C33 H33A 108.7 . .
N9 C33 H33B 108.7 . .
N7 C33 H33B 108.7 . .
H33A C33 H33B 107.6 . .
N9 C34 N8 113.3(7) . .
N9 C34 H34A 108.9 . .
N8 C34 H34A 108.9 . .
N9 C34 H34B 108.9 . .
N8 C34 H34B 108.9 . .
H34A C34 H34B 107.7 . .
N9 C35 C36 107.7(9) . .
N9 C35 H35A 110.2 . .
C36 C35 H35A 110.2 . .
N9 C35 H35B 110.2 . .
C36 C35 H35B 110.2 . .
H35A C35 H35B 108.5 . .
C37 C36 C35 125.4(12) . .
C37 C36 H36 117.3 . .
C35 C36 H36 117.3 . .
C36 C37 H37A 120.0 . .
C36 C37 H37B 120.0 . .
H37A C37 H37B 120.0 . .
N10 C38 N12 110.7(10) . .
N10 C38 H38A 109.5 . .
N12 C38 H38A 109.5 . .
N10 C38 H38B 109.5 . .
N12 C38 H38B 109.5 . .
H38A C38 H38B 108.1 . .
N11 C39 N12 111.0(9) . .
N11 C39 H39A 109.4 . .
N12 C39 H39A 109.4 . .
N11 C39 H39B 109.4 . .
N12 C39 H39B 109.4 . .
H39A C39 H39B 108.0 . .
N10 C40 C41 111.9(10) . 2_656
N10 C40 H40A 109.2 . .
C41 C40 H40A 109.2 2_656 .
N10 C40 H40B 109.2 . .
C41 C40 H40B 109.2 2_656 .
H40A C40 H40B 107.9 . .
C40 C41 N11 109.0(9) 2_656 .
C40 C41 H41A 109.9 2_656 .
N11 C41 H41A 109.9 . .
C40 C41 H41B 109.9 2_656 .
N11 C41 H41B 109.9 . .
H41A C41 H41B 108.3 . .
C43 C42 N12 118.9(14) . .
C43 C42 H42A 107.6 . .
N12 C42 H42A 107.6 . .
C43 C42 H42B 107.6 . .
N12 C42 H42B 107.6 . .
H42A C42 H42B 107.0 . .
C44 C43 C42 125.8(17) . .
C44 C43 H43 117.1 . .
C42 C43 H43 117.1 . .
C43 C44 H44A 120.0 . .
C43 C44 H44B 120.0 . .
H44A C44 H44B 120.0 . .

loop_
_geom_bond_atom_site_label_1
_geom_bond_atom_site_label_2
_geom_bond_distance
_geom_bond_site_symmetry_2
Ni1 N2 2.057(6) 2_665
Ni1 N2 2.057(6) .
Ni1 N1 2.061(7) .
Ni1 N1 2.061(7) 2_665
Ni1 O2 2.111(5) 2_665
Ni1 O2 2.111(5) .
Ni2 N5 2.012(7) .
Ni2 N5 2.012(7) 2_755
Ni2 N4 2.078(7) 2_755
Ni2 N4 2.078(7) .
Ni2 O4 2.170(5) 2_755
Ni2 O4 2.170(5) .
Ni3 N7 2.043(7) 2_666
Ni3 N7 2.043(7) .
Ni3 N8 2.060(8) 2_666
Ni3 N8 2.060(8) .
Ni3 O6 2.171(5) .
Ni3 O6 2.171(5) 2_666
Ni4 N11 2.027(7) 2_656
Ni4 N11 2.027(7) .
Ni4 N10 2.058(9) 2_656
Ni4 N10 2.058(9) .
Ni4 O8 2.135(6) 2_656
Ni4 O8 2.135(6) .
O1 C1 1.258(9) .
O2 C1 1.273(9) .
O3 C16 1.249(10) .
O4 C16 1.273(9) .
O5 C9 1.254(10) .
O6 C9 1.234(10) .
O7 C8 1.238(9) .
O8 C8 1.261(9) .
N1 C17 1.455(10) .
N1 C19 1.515(10) .
N1 H1 1.0000 .
N2 C18 1.466(11) .
N2 C20 1.494(10) .
N2 H2 1.0000 .
N3 C20 1.418(11) .
N3 C19 1.453(10) .
N3 C21 1.480(11) .
N4 C24 1.471(11) .
N4 C27 1.480(11) .
N4 H4 1.0000 .
N5 C26 1.462(10) .
N5 C25 1.516(10) .
N5 H5 1.0000 .
N6 C27 1.430(12) .
N6 C26 1.463(11) .
N6 C28 1.503(11) .
N7 C31 1.446(11) .
N7 C33 1.481(10) .
N7 H7 1.0000 .
N8 C32 1.460(11) .
N8 C34 1.497(10) .
N8 H8 1.0000 .
N9 C34 1.446(12) .
N9 C33 1.458(12) .
N9 C35 1.475(12) .
N10 C38 1.414(13) .
N10 C40 1.447(12) .
N10 H10 1.0000 .
N11 C39 1.445(13) .
N11 C41 1.498(13) .
N11 H11 1.0000 .
N12 C38 1.457(14) .
N12 C42 1.478(16) .
N12 C39 1.479(16) .
C1 C2 1.504(11) .
C2 C7 1.388(11) .
C2 C3 1.410(10) .
C3 C4 1.384(11) .
C3 H3 0.9500 .
C4 C5 1.386(11) .
C4 H4A 0.9500 .
C5 C6 1.423(11) .
C5 C8 1.521(11) .
C6 C7 1.401(10) .
C6 C11 1.490(11) .
C7 H7A 0.9500 .
C9 C10 1.538(10) .
C10 C15 1.381(11) .
C10 C11 1.381(11) .
C11 C12 1.411(10) .
C12 C13 1.389(11) .
C12 H12 0.9500 .
C13 C14 1.393(11) .
C13 C16 1.531(10) .
C14 C15 1.391(11) .
C14 H14 0.9500 .
C15 H15 0.9500 .
C17 C18 1.486(12) 2_665
C17 H17A 0.9900 .
C17 H17B 0.9900 .
C18 H18A 0.9900 .
C18 H18B 0.9900 .
C19 H19A 0.9900 .
C19 H19B 0.9900 .
C20 H20A 0.9900 .
C20 H20B 0.9900 .
C21 C22 1.467(13) .
C21 H21A 0.9900 .
C21 H21B 0.9900 .
C22 C23 1.310(14) .
C22 H22 0.9500 .
C23 H23A 0.9500 .
C23 H23B 0.9500 .
C24 C25 1.459(12) 2_755
C24 H24A 0.9900 .
C24 H24B 0.9900 .
C25 H25A 0.9900 .
C25 H25B 0.9900 .
C26 H26A 0.9900 .
C26 H26B 0.9900 .
C27 H27A 0.9900 .
C27 H27B 0.9900 .
C28 C29 1.494(14) .
C28 H28A 0.9900 .
C28 H28B 0.9900 .
C29 C30 1.307(15) .
C29 H29 0.9500 .
C30 H30A 0.9500 .
C30 H30B 0.9500 .
C31 C32 1.512(12) 2_666
C31 H31A 0.9900 .
C31 H31B 0.9900 .
C32 H32A 0.9900 .
C32 H32B 0.9900 .
C33 H33A 0.9900 .
C33 H33B 0.9900 .
C34 H34A 0.9900 .
C34 H34B 0.9900 .
C35 C36 1.517(15) .
C35 H35A 0.9900 .
C35 H35B 0.9900 .
C36 C37 1.340(17) .
C36 H36 0.9500 .
C37 H37A 0.9500 .
C37 H37B 0.9500 .
C38 H38A 0.9900 .
C38 H38B 0.9900 .
C39 H39A 0.9900 .
C39 H39B 0.9900 .
C40 C41 1.493(15) 2_656
C40 H40A 0.9900 .
C40 H40B 0.9900 .
C41 H41A 0.9900 .
C41 H41B 0.9900 .
C42 C43 1.449(12) .
C42 H42A 0.9900 .
C42 H42B 0.9900 .
C43 C44 1.34(2) .
C43 H43 0.9500 .
C44 H44A 0.9500 .
C44 H44B 0.9500 .

loop_
_geom_hbond_atom_site_label_D
_geom_hbond_atom_site_label_H
_geom_hbond_atom_site_label_A
_geom_hbond_distance_DH
_geom_hbond_distance_HA
_geom_hbond_distance_DA
_geom_hbond_angle_DHA
_geom_hbond_publ_flag
N1 H1 O1 1.00 1.97 2.866(9) 148.4 yes
N5 H5 O3 1.00 1.93 2.844(8) 149.9 yes
N7 H7 O5 1.00 1.96 2.876(9) 150.5 yes
N8 H8 O7 1.00 2.27 3.253(10) 167.2 yes
N11 H11 O7 1.00 2.19 3.058(10) 144.7 yes

loop_
_geom_torsion_atom_site_label_1
_geom_torsion_atom_site_label_2
_geom_torsion_atom_site_label_3
_geom_torsion_atom_site_label_4
_geom_torsion
_geom_torsion_site_symmetry_4
Ni1 O2 C1 O1 27.6(11) .
Ni1 O2 C1 C2 -153.1(5) .
O1 C1 C2 C7 170.5(7) .
O2 C1 C2 C7 -8.9(10) .
O1 C1 C2 C3 -9.8(11) .
O2 C1 C2 C3 170.9(7) .
C7 C2 C3 C4 -0.2(11) .
C1 C2 C3 C4 -180.0(7) .
C2 C3 C4 C5 -1.8(11) .
C3 C4 C5 C6 1.1(12) .
C3 C4 C5 C8 -175.5(7) .
C4 C5 C6 C7 1.6(11) .
C8 C5 C6 C7 178.0(7) .
C4 C5 C6 C11 -175.9(7) .
C8 C5 C6 C11 0.5(12) .
C3 C2 C7 C6 3.0(11) .
C1 C2 C7 C6 -177.3(7) .
C5 C6 C7 C2 -3.6(10) .
C11 C6 C7 C2 174.0(7) .
Ni4 O8 C8 O7 20.7(16) .
Ni4 O8 C8 C5 -157.3(6) .
C4 C5 C8 O7 -47.1(12) .
C6 C5 C8 O7 136.4(9) .
C4 C5 C8 O8 131.0(9) .
C6 C5 C8 O8 -45.5(12) .
Ni3 O6 C9 O5 10.0(16) .
Ni3 O6 C9 C10 -167.2(5) .
O6 C9 C10 C15 137.4(9) .
O5 C9 C10 C15 -40.2(12) .
O6 C9 C10 C11 -42.7(13) .
O5 C9 C10 C11 139.8(9) .
C15 C10 C11 C12 0.5(12) .
C9 C10 C11 C12 -179.4(7) .
C15 C10 C11 C6 178.2(8) .
C9 C10 C11 C6 -1.7(13) .
C7 C6 C11 C10 124.5(8) .
C5 C6 C11 C10 -58.1(11) .
C7 C6 C11 C12 -57.8(9) .
C5 C6 C11 C12 119.7(8) .
C10 C11 C12 C13 1.6(11) .
C6 C11 C12 C13 -176.3(7) .
C11 C12 C13 C14 -2.4(12) .
C11 C12 C13 C16 172.5(7) .
C12 C13 C14 C15 1.2(12) .
C16 C13 C14 C15 -173.9(8) .
C11 C10 C15 C14 -1.8(13) .
C9 C10 C15 C14 178.2(8) .
C13 C14 C15 C10 0.9(13) .
Ni2 O4 C16 O3 -16.4(13) .
Ni2 O4 C16 C13 163.0(5) .
C12 C13 C16 O3 -164.8(8) .
C14 C13 C16 O3 10.1(12) .
C12 C13 C16 O4 15.7(11) .
C14 C13 C16 O4 -169.3(7) .
C19 N1 C17 C18 168.6(7) 2_665
Ni1 N1 C17 C18 42.8(8) 2_665
C20 N2 C18 C17 -167.5(7) 2_665
Ni1 N2 C18 C17 -40.3(8) 2_665
C20 N3 C19 N1 72.6(9) .
C21 N3 C19 N1 -62.0(10) .
C17 N1 C19 N3 -177.1(7) .
Ni1 N1 C19 N3 -55.1(8) .
C19 N3 C20 N2 -73.8(9) .
C21 N3 C20 N2 61.3(9) .
C18 N2 C20 N3 -179.9(7) .
Ni1 N2 C20 N3 55.6(8) .
C20 N3 C21 C22 167.5(7) .
C19 N3 C21 C22 -56.4(10) .
N3 C21 C22 C23 121.0(10) .
C27 N4 C24 C25 167.9(7) 2_755
Ni2 N4 C24 C25 43.2(7) 2_755
C26 N5 C25 C24 -170.6(7) 2_755
Ni2 N5 C25 C24 -42.8(7) 2_755
C25 N5 C26 N6 177.7(7) .
Ni2 N5 C26 N6 55.3(9) .
C27 N6 C26 N5 -69.2(10) .
C28 N6 C26 N5 64.5(10) .
C26 N6 C27 N4 71.2(9) .
C28 N6 C27 N4 -62.2(10) .
C24 N4 C27 N6 -177.1(7) .
Ni2 N4 C27 N6 -56.8(8) .
C27 N6 C28 C29 -169.0(9) .
C26 N6 C28 C29 56.2(11) .
N6 C28 C29 C30 -116.8(11) .
C33 N7 C31 C32 -165.5(7) 2_666
Ni3 N7 C31 C32 -40.0(8) 2_666
C34 N8 C32 C31 163.8(8) 2_666
Ni3 N8 C32 C31 38.7(8) 2_666
C34 N9 C33 N7 -68.4(10) .
C35 N9 C33 N7 72.8(10) .
C31 N7 C33 N9 176.6(8) .
Ni3 N7 C33 N9 56.0(9) .
C33 N9 C34 N8 68.8(10) .
C35 N9 C34 N8 -72.0(11) .
C32 N8 C34 N9 -177.4(8) .
Ni3 N8 C34 N9 -57.1(9) .
C34 N9 C35 C36 -72.3(11) .
C33 N9 C35 C36 145.9(9) .
N9 C35 C36 C37 104.9(14) .
C40 N10 C38 N12 175.5(10) .
Ni4 N10 C38 N12 -62.5(11) .
C42 N12 C38 N10 -151.9(11) .
C39 N12 C38 N10 78.1(13) .
C41 N11 C39 N12 176.3(9) .
Ni4 N11 C39 N12 54.9(11) .
C38 N12 C39 N11 -72.6(13) .
C42 N12 C39 N11 158.6(11) .
C38 N10 C40 C41 164.3(10) 2_656
Ni4 N10 C40 C41 37.4(10) 2_656
C39 N11 C41 C40 -168.8(9) 2_656
Ni4 N11 C41 C40 -40.6(9) 2_656
C38 N12 C42 C43 70.5(19) .
C39 N12 C42 C43 -159.3(15) .
N12 C42 C43 C44 11(3) .
